data_1560720
loop_
_publ_author_name
'Ding, Yanjun'
'Alimi, Lukman O.'
'Moosa, Basem'
'Maaliki, Carine'
'Jacquemin, Johan'
'Huang, Feihe'
'Khashab, Niveen M.'

_publ_section_title
;
 Selective adsorptive separation of cyclohexane over benzene using
 thienothiophene cages
;
_journal_issue 14
_journal_name_full 'Chemical Science'
_journal_page_first 5315
_journal_page_last 5318
_journal_paper_doi 10.1039/D1SC00440A
_journal_volume 12
_journal_year 2021
_chemical_absolute_configuration rm
_chemical_formula_moiety 'C36 H36 N8 S6, C6 H12'
_chemical_formula_sum 'C42 H48 N8 S6'
_chemical_formula_weight 857.24
_space_group_crystal_system orthorhombic
_space_group_IT_number 29
_space_group_name_Hall 'P 2c -2ac'
_space_group_name_H-M_alt 'P c a 21'
_atom_sites_solution_hydrogens geom
_atom_sites_solution_primary dual
_audit_creation_date 2020-09-28
_audit_creation_method
;
Olex2 1.3
(compiled 2020.07.31 svn.rc2a77460 for OlexSys, GUI svn.r6145)
;
_audit_update_record
;
2021-01-24 deposited with the CCDC.	2021-02-25 downloaded from the CCDC.
;
_cell_angle_alpha 90
_cell_angle_beta 90
_cell_angle_gamma 90
_cell_formula_units_Z 8
_cell_length_a 14.1011(9)
_cell_length_b 14.1412(8)
_cell_length_c 41.847(3)
_cell_measurement_reflns_used 9708
_cell_measurement_temperature 120.72
_cell_measurement_theta_max 63.71
_cell_measurement_theta_min 4.23
_cell_volume 8344.6(9)
_computing_cell_refinement 'SAINT V8.40A (Bruker, 2019)'
_computing_data_reduction 'SAINT V8.40A (Bruker, 2019)'
_computing_molecular_graphics 'Olex2 1.3 (Dolomanov et al., 2009)'
_computing_publication_material 'Olex2 1.3 (Dolomanov et al., 2009)'
_computing_structure_refinement 'SHELXL 2018/3 (Sheldrick, 2015)'
_computing_structure_solution 'SHELXT 2018/2 (Sheldrick, 2018)'
_diffrn_ambient_temperature 120.72
_diffrn_measured_fraction_theta_full 0.992
_diffrn_measured_fraction_theta_max 0.992
_diffrn_measurement_device_type 'Bruker APEX-II CCD'
_diffrn_measurement_method '\f and \w scans'
_diffrn_radiation_type CuK\a
_diffrn_radiation_wavelength 1.54178
_diffrn_reflns_av_R_equivalents 0.1155
_diffrn_reflns_av_unetI/netI 0.0869
_diffrn_reflns_Laue_measured_fraction_full 0.992
_diffrn_reflns_Laue_measured_fraction_max 0.992
_diffrn_reflns_limit_h_max 16
_diffrn_reflns_limit_h_min -15
_diffrn_reflns_limit_k_max 14
_diffrn_reflns_limit_k_min -16
_diffrn_reflns_limit_l_max 48
_diffrn_reflns_limit_l_min -48
_diffrn_reflns_number 66061
_diffrn_reflns_point_group_measured_fraction_full 0.992
_diffrn_reflns_point_group_measured_fraction_max 0.992
_diffrn_reflns_theta_full 62.492
_diffrn_reflns_theta_max 62.492
_diffrn_reflns_theta_min 2.111
_diffrn_source_current 1.0
_diffrn_source_power 0.05
_diffrn_source_voltage 50.0
_diffrn_standards_number 0
_exptl_absorpt_coefficient_mu 3.357
_exptl_absorpt_correction_T_max 0.7524
_exptl_absorpt_correction_T_min 0.5103
_exptl_absorpt_correction_type multi-scan
_exptl_absorpt_process_details
;
SADABS-2016/2 (Bruker,2016/2) was used for absorption correction.
wR2(int) was 0.1457 before and 0.0718 after correction.
The Ratio of minimum to maximum transmission is 0.6782.
The \l/2 correction factor is Not present.
;
_exptl_crystal_colour Colourless
_exptl_crystal_colour_primary colourless
_exptl_crystal_density_diffrn 1.365
_exptl_crystal_description Needle
_exptl_crystal_F_000 3616
_exptl_crystal_size_max 0.24
_exptl_crystal_size_mid 0.21
_exptl_crystal_size_min 0.21
_refine_diff_density_max 0.971
_refine_diff_density_min -0.385
_refine_diff_density_rms 0.077
_refine_ls_abs_structure_details
;
 Refined as a perfect inversion twin.
;
_refine_ls_abs_structure_Flack 0.5
_refine_ls_extinction_method none
_refine_ls_goodness_of_fit_ref 1.027
_refine_ls_hydrogen_treatment constr
_refine_ls_matrix_type full
_refine_ls_number_parameters 1009
_refine_ls_number_reflns 12999
_refine_ls_number_restraints 73
_refine_ls_restrained_S_all 1.036
_refine_ls_R_factor_all 0.0839
_refine_ls_R_factor_gt 0.0699
_refine_ls_shift/su_max 0.002
_refine_ls_shift/su_mean 0.000
_refine_ls_structure_factor_coef Fsqd
_refine_ls_weighting_details 'w=1/[\s^2^(Fo^2^)+(0.1030P)^2^+4.9890P] where P=(Fo^2^+2Fc^2^)/3'
_refine_ls_weighting_scheme calc
_refine_ls_wR_factor_gt 0.1598
_refine_ls_wR_factor_ref 0.1666
_reflns_Friedel_coverage 0.969
_reflns_Friedel_fraction_full 0.993
_reflns_Friedel_fraction_max 0.993
_reflns_number_gt 10880
_reflns_number_total 12999
_reflns_threshold_expression 'I > 2\s(I)'
_cod_data_source_file d1sc00440a2.cif
_cod_data_source_block ThT_cage3
_cod_depositor_comments
;
The following automatic conversions were performed:

data item '_exptl_crystal_colour_primary' value 'Colourless' was
changed to 'colourless' in accordance with the
/home/data/users/saulius/crontab/automatic-downloads/rss-feeds/RSC/lib/dictionaries/cif_core.dic
dictionary named 'cif_core.dic' version 2.4.2 last updated on
2011-04-26.

Automatic conversion script
Id: cif_fix_values 7556 2019-12-06 15:28:31Z antanas 

 Adding full bibliography for 1560718--1560720.cif.

2022-06-06
Z value and formula fixed to values more according to usual
chemical conventions.                 miguel
;
_cod_original_formula_sum 'C84 H96 N16 S12'
_cod_original_formula_weight 1714.48
_cod_original_formula_moiety '2(C36 H36 N8 S6), 2(C6 H12)'
_cod_original_formula_units_Z 4
_cod_original_cell_volume 8344.5(9)
_cod_database_code 1560720
_shelx_shelxl_version_number 2018/3
_shelx_space_group_comment
;
The symmetry employed for this shelxl refinement is uniquely defined
by the following loop, which should always be used as a source of
symmetry information in preference to the above space-group names.
They are only intended as comments.
;
_shelx_estimated_absorpt_t_max 0.539
_shelx_estimated_absorpt_t_min 0.500
_olex2_refinement_description
;
1. Fixed Uiso
 At 1.2 times of:
  All C(H) groups, All C(H,H) groups
2. Uiso/Uaniso restraints and constraints
Uanis(C77) \\sim Ueq, Uanis(C75) \\sim Ueq, Uanis(C76) \\sim Ueq, Uanis(C81)
\\sim Ueq, Uanis(C83) \\sim Ueq, Uanis(C82) \\sim Ueq, Uanis(C78) \\sim Ueq,
Uanis(C63) \\sim Ueq, Uanis(C84) \\sim Ueq, Uanis(C80) \\sim Ueq, Uanis(C79)
\\sim Ueq, Uanis(C72) \\sim Ueq: with sigma of 0.01 and sigma for terminal
atoms of 0.02
3.a Secondary CH2 refined with riding coordinates:
 C19(H19A,H19B), C20(H20A,H20B), C23(H23A,H23B), C27(H27A,H27B), C32(H32A,
 H32B), C33(H33A,H33B), C36(H36A,H36B), C42(H42A,H42B), C43(H43A,H43B),
 C44(H44A,H44B), C50(H50A,H50B), C51(H51A,H51B), C52(H52A,H52B), C54(H54A,H54B),
  C55(H55A,H55B), C62(H62A,H62B), C63(H63A,H63B), C65(H65A,H65B), C66(H66A,
 H66B), C68(H68A,H68B), C69(H69A,H69B), C70(H70A,H70B), C71(H71A,H71B),
 C72(H72A,H72B), C73(H73A,H73B), C74(H74A,H74B), C75(H75A,H75B), C76(H76A,H76B),
  C77(H77A,H77B), C78(H78A,H78B), C79(H79A,H79B), C80(H80A,H80B), C81(H81A,
 H81B), C82(H82A,H82B), C83(H83A,H83B), C84(H84A,H84B)
3.b Aromatic/amide H refined with riding coordinates:
 C1(H1), C2(H2), C3(H3), C4(H4), C5(H5), C10(H10), C12(H12), C14(H14),
 C15(H15), C16(H16), C22(H22), C24(H24), C28(H28), C30(H30), C35(H35), C39(H39),
  C40(H40), C41(H41), C49(H49), C56(H56), C58(H58), C59(H59), C64(H64), C67(H67)
;
_smtbx_masks_void_probe_radius 1.2
_smtbx_masks_void_truncation_radius 1.2
_olex2_submission_special_instructions 'No special instructions were received'

loop_
_space_group_symop_operation_xyz
'x, y, z'
'-x, -y, z+1/2'
'x+1/2, -y, z'
'-x+1/2, y, z+1/2'

loop_
_atom_site_label
_atom_site_type_symbol
_atom_site_fract_x
_atom_site_fract_y
_atom_site_fract_z
_atom_site_U_iso_or_equiv
_atom_site_adp_type
_atom_site_occupancy
_atom_site_site_symmetry_order
_atom_site_calc_flag
_atom_site_refinement_flags_posn
_atom_site_refinement_flags_adp
_atom_site_refinement_flags_occupancy
_atom_site_disorder_assembly
_atom_site_disorder_group
S1 S 0.67755(13) 0.18647(16) 0.65665(5) 0.0242(5) Uani 1 1 d . . . . .
S2 S 0.72429(13) 0.18569(16) 0.58261(5) 0.0258(5) Uani 1 1 d . . . . .
S3 S 0.44572(14) 0.68354(16) 0.42063(5) 0.0256(5) Uani 1 1 d . . . . .
S4 S 0.66630(15) 0.30194(16) 0.32450(5) 0.0254(5) Uani 1 1 d . . . . .
S5 S 0.63876(14) -0.21139(16) 0.65482(5) 0.0262(5) Uani 1 1 d . . . . .
S6 S 0.97892(15) -0.19651(16) 0.60337(5) 0.0253(5) Uani 1 1 d . . . . .
S7 S 0.40196(15) 0.28908(16) 0.41523(5) 0.0269(5) Uani 1 1 d . . . . .
S8 S 0.36712(14) 0.29606(15) 0.34028(5) 0.0248(5) Uani 1 1 d . . . . .
S9 S 0.41118(13) 0.68896(16) 0.34600(5) 0.0239(5) Uani 1 1 d . . . . .
S10 S 0.69950(15) 0.29650(16) 0.39962(5) 0.0274(5) Uani 1 1 d . . . . .
S11 S 0.93113(14) -0.20018(16) 0.67747(5) 0.0258(5) Uani 1 1 d . . . . .
S12 S 0.68998(15) -0.21685(17) 0.58062(5) 0.0293(5) Uani 1 1 d . . . . .
N1 N 0.6776(5) -0.0325(5) 0.76794(15) 0.0230(15) Uani 1 1 d . . . . .
N2 N 0.5671(5) 0.4564(5) 0.51844(16) 0.0265(16) Uani 1 1 d . . . . .
N3 N 0.6944(5) 0.1514(5) 0.72890(15) 0.0247(16) Uani 1 1 d . . . . .
N4 N 0.4274(4) 0.4762(5) 0.23103(15) 0.0232(16) Uani 1 1 d . . . . .
N5 N 0.4383(5) 0.6566(5) 0.27370(15) 0.0231(15) Uani 1 1 d . . . . .
N6 N 0.8697(5) -0.0254(5) 0.48438(15) 0.0253(16) Uani 1 1 d . . . . .
N7 N 0.8547(5) -0.1532(6) 0.74381(17) 0.0272(16) Uani 1 1 d . . . . .
N8 N 0.6011(5) 0.3547(5) 0.25755(16) 0.0261(16) Uani 1 1 d . . . . .
N9 N 0.5345(5) 0.6467(5) 0.48599(17) 0.0284(17) Uani 1 1 d . . . . .
N10 N 0.8244(5) 0.1568(5) 0.51922(16) 0.0272(17) Uani 1 1 d . . . . .
N11 N 1.0007(5) -0.1363(5) 0.53407(16) 0.0267(16) Uani 1 1 d . . . . .
C1 C 0.3354(6) 0.4604(6) 0.4144(2) 0.0262(19) Uani 1 1 d . . . . .
H1 H 0.314071 0.520979 0.421083 0.031 Uiso 1 1 calc R U . . .
C2 C 0.5961(5) 0.6916(6) 0.34244(19) 0.0219(18) Uani 1 1 d . . . . .
H2 H 0.658960 0.694323 0.334315 0.026 Uiso 1 1 calc R U . . .
N12 N 0.7048(5) 0.3440(6) 0.47005(17) 0.0329(18) Uani 1 1 d . . . . .
N13 N 0.5587(5) -0.1464(6) 0.72082(17) 0.0303(17) Uani 1 1 d . . . . .
C3 C 0.8266(6) -0.0966(6) 0.72225(19) 0.0239(19) Uani 1 1 d . . . . .
H3 H 0.785982 -0.045592 0.727826 0.029 Uiso 1 1 calc R U . . .
N14 N 0.7115(6) -0.1557(6) 0.50776(18) 0.0339(19) Uani 1 1 d . . . . .
N15 N 0.2988(5) 0.3609(6) 0.27284(18) 0.0307(18) Uani 1 1 d . . . . .
C4 C 0.5599(5) 0.4479(6) 0.33768(18) 0.0213(17) Uani 1 1 d . . . . .
H4 H 0.518987 0.500800 0.335364 0.026 Uiso 1 1 calc R U . . .
C5 C 0.8676(5) -0.0502(6) 0.60255(19) 0.0218(18) Uani 1 1 d . . . . .
H5 H 0.831884 0.002625 0.595371 0.026 Uiso 1 1 calc R U . . .
C6 C 0.9255(5) -0.1614(7) 0.63877(18) 0.0226(19) Uani 1 1 d . . . . .
C7 C 0.8683(5) -0.0818(6) 0.63460(19) 0.0220(18) Uani 1 1 d . . . . .
N16 N 0.4101(6) 0.3418(6) 0.48745(18) 0.0343(19) Uani 1 1 d . . . . .
C8 C 0.7800(5) 0.1892(6) 0.68080(19) 0.0210(18) Uani 1 1 d . . . . .
C9 C 0.4763(6) 0.6896(6) 0.38088(19) 0.0226(18) Uani 1 1 d . . . . .
C10 C 0.9395(6) -0.0876(6) 0.54922(19) 0.0231(18) Uani 1 1 d . . . . .
H10 H 0.904051 -0.040629 0.538237 0.028 Uiso 1 1 calc R U . . .
C11 C 0.5931(5) 0.3936(6) 0.31279(19) 0.0225(19) Uani 1 1 d . . . . .
C12 C 0.3063(6) 0.4672(6) 0.3520(2) 0.0266(19) Uani 1 1 d . . . . .
H12 H 0.280219 0.528648 0.349290 0.032 Uiso 1 1 calc R U . . .
C13 C 0.8450(6) 0.1880(6) 0.5745(2) 0.0235(19) Uani 1 1 d . . . . .
C14 C 0.2960(6) 0.4245(7) 0.2945(2) 0.0269(19) Uani 1 1 d . . . . .
H14 H 0.276765 0.486638 0.288831 0.032 Uiso 1 1 calc R U . . .
C15 C 0.5146(6) 0.6774(6) 0.28935(19) 0.0220(18) Uani 1 1 d . . . . .
H15 H 0.571792 0.685770 0.277712 0.026 Uiso 1 1 calc R U . . .
C16 C 0.8288(5) -0.0534(6) 0.66451(19) 0.0229(18) Uani 1 1 d . . . . .
H16 H 0.787702 -0.000651 0.666878 0.027 Uiso 1 1 calc R U . . .
C17 C 0.6629(6) -0.1110(7) 0.5609(2) 0.030(2) Uani 1 1 d . . . . .
C18 C 0.5737(6) 0.6903(6) 0.37580(19) 0.0197(18) Uani 1 1 d . . . . .
C19 C 0.5727(7) 0.6346(7) 0.51844(19) 0.029(2) Uani 1 1 d . . . . .
H19A H 0.553970 0.689387 0.531735 0.035 Uiso 1 1 calc R U . . .
H19B H 0.642846 0.633078 0.517428 0.035 Uiso 1 1 calc R U . . .
C20 C 0.7673(6) -0.0473(7) 0.78486(19) 0.028(2) Uani 1 1 d . . . . .
H20A H 0.754045 -0.047050 0.808096 0.034 Uiso 1 1 calc R U . . .
H20B H 0.809211 0.007184 0.780322 0.034 Uiso 1 1 calc R U . . .
C21 C 0.8429(6) 0.1968(7) 0.6297(2) 0.0242(19) Uani 1 1 d . . . . .
C22 C 0.5609(5) -0.0839(7) 0.6995(2) 0.029(2) Uani 1 1 d . . . . .
H22 H 0.542314 -0.021377 0.704941 0.035 Uiso 1 1 calc R U . . .
C23 C 0.6384(6) 0.0613(7) 0.77597(19) 0.029(2) Uani 1 1 d . . . . .
H23A H 0.632618 0.066056 0.799492 0.035 Uiso 1 1 calc R U . . .
H23B H 0.573709 0.066032 0.766887 0.035 Uiso 1 1 calc R U . . .
C24 C 0.5880(5) 0.4422(6) 0.39995(19) 0.0209(17) Uani 1 1 d . . . . .
H24 H 0.550522 0.494082 0.406950 0.025 Uiso 1 1 calc R U . . .
C25 C 0.3341(5) 0.4295(6) 0.3820(2) 0.0246(19) Uani 1 1 d . . . . .
C26 C 0.7473(6) 0.1921(6) 0.6230(2) 0.0231(19) Uani 1 1 d . . . . .
C27 C 0.5375(6) 0.5448(7) 0.53392(18) 0.028(2) Uani 1 1 d . . . . .
H27A H 0.559724 0.543763 0.556352 0.034 Uiso 1 1 calc R U . . .
H27B H 0.467290 0.546652 0.534358 0.034 Uiso 1 1 calc R U . . .
C28 C 0.5834(6) -0.0404(7) 0.6423(2) 0.030(2) Uani 1 1 d . . . . .
H28 H 0.558012 0.021488 0.644479 0.036 Uiso 1 1 calc R U . . .
C29 C 0.6176(6) -0.0768(6) 0.6129(2) 0.028(2) Uani 1 1 d . . . . .
C30 C 0.7707(6) 0.1764(6) 0.71557(19) 0.0248(19) Uani 1 1 d . . . . .
H30 H 0.824669 0.187511 0.728606 0.030 Uiso 1 1 calc R U . . .
C31 C 0.9230(5) -0.1032(6) 0.58317(19) 0.0227(18) Uani 1 1 d . . . . .
C32 C 0.6699(6) 0.4453(7) 0.5202(2) 0.031(2) Uani 1 1 d . . . . .
H32A H 0.688122 0.445345 0.543006 0.038 Uiso 1 1 calc R U . . .
H32B H 0.699070 0.501852 0.510277 0.038 Uiso 1 1 calc R U . . .
C33 C 0.6967(6) 0.1445(7) 0.76400(18) 0.028(2) Uani 1 1 d . . . . .
H33A H 0.671551 0.203661 0.773359 0.034 Uiso 1 1 calc R U . . .
H33B H 0.763164 0.137052 0.771175 0.034 Uiso 1 1 calc R U . . .
C34 C 0.6404(5) 0.3871(6) 0.41985(19) 0.0211(17) Uani 1 1 d . . . . .
C35 C 0.5694(5) 0.4090(6) 0.27946(19) 0.0225(18) Uani 1 1 d . . . . .
H35 H 0.529464 0.460488 0.273837 0.027 Uiso 1 1 calc R U . . .
C36 C 0.6100(6) -0.1085(7) 0.77573(19) 0.031(2) Uani 1 1 d . . . . .
H36A H 0.585047 -0.097695 0.797544 0.037 Uiso 1 1 calc R U . . .
H36B H 0.644344 -0.169565 0.775881 0.037 Uiso 1 1 calc R U . . .
C37 C 0.8556(5) -0.1087(6) 0.68896(19) 0.0224(18) Uani 1 1 d . . . . .
C38 C 0.5956(5) 0.4136(6) 0.36757(19) 0.0215(18) Uani 1 1 d . . . . .
C39 C 0.5943(6) 0.6630(6) 0.4641(2) 0.0244(18) Uani 1 1 d . . . . .
H39 H 0.659755 0.664851 0.469423 0.029 Uiso 1 1 calc R U . . .
C40 C 0.8786(6) 0.1768(6) 0.5421(2) 0.0248(19) Uani 1 1 d . . . . .
H40 H 0.944289 0.184864 0.537944 0.030 Uiso 1 1 calc R U . . .
C41 C 0.3789(6) 0.4061(7) 0.4692(2) 0.031(2) Uani 1 1 d . . . . .
H41 H 0.360273 0.464668 0.478357 0.037 Uiso 1 1 calc R U . . .
C42 C 0.5734(6) 0.3724(7) 0.22445(19) 0.028(2) Uani 1 1 d . . . . .
H42A H 0.532769 0.319148 0.217554 0.034 Uiso 1 1 calc R U . . .
H42B H 0.631730 0.369966 0.211282 0.034 Uiso 1 1 calc R U . . .
C43 C 0.3614(6) 0.4031(7) 0.21979(19) 0.029(2) Uani 1 1 d . . . . .
H43A H 0.394889 0.341668 0.219105 0.035 Uiso 1 1 calc R U . . .
H43B H 0.341280 0.418684 0.197740 0.035 Uiso 1 1 calc R U . . .
C44 C 0.4468(6) 0.6531(7) 0.23868(19) 0.0268(19) Uani 1 1 d . . . . .
H44A H 0.514473 0.646008 0.232873 0.032 Uiso 1 1 calc R U . . .
H44B H 0.424035 0.713645 0.229614 0.032 Uiso 1 1 calc R U . . .
C45 C 0.6504(6) -0.1705(7) 0.6163(2) 0.028(2) Uani 1 1 d . . . . .
C46 C 0.5904(6) -0.1025(6) 0.6669(2) 0.0256(19) Uani 1 1 d . . . . .
C47 C 0.5171(5) 0.6885(6) 0.3236(2) 0.0214(18) Uani 1 1 d . . . . .
C48 C 0.3211(6) 0.4054(6) 0.3274(2) 0.0247(19) Uani 1 1 d . . . . .
C49 C 0.6484(6) 0.3970(7) 0.45415(19) 0.0248(19) Uani 1 1 d . . . . .
H49 H 0.611481 0.443282 0.464944 0.030 Uiso 1 1 calc R U . . .
C50 C 0.3908(6) 0.5725(6) 0.22400(18) 0.0242(19) Uani 1 1 d . . . . .
H50A H 0.324532 0.576480 0.231689 0.029 Uiso 1 1 calc R U . . .
H50B H 0.389684 0.581194 0.200526 0.029 Uiso 1 1 calc R U . . .
C51 C 0.5177(7) 0.3750(7) 0.5326(2) 0.036(2) Uani 1 1 d . . . . .
H51A H 0.518459 0.381575 0.556126 0.043 Uiso 1 1 calc R U . . .
H51B H 0.552767 0.316629 0.527072 0.043 Uiso 1 1 calc R U . . .
C52 C 0.5210(6) 0.4648(7) 0.21601(19) 0.0263(19) Uani 1 1 d . . . . .
H52A H 0.561448 0.518864 0.222357 0.032 Uiso 1 1 calc R U . . .
H52B H 0.513007 0.467651 0.192523 0.032 Uiso 1 1 calc R U . . .
C53 C 0.5667(6) 0.6790(6) 0.4311(2) 0.0229(18) Uani 1 1 d . . . . .
C54 C 0.9734(6) -0.0297(7) 0.4850(2) 0.033(2) Uani 1 1 d . . . . .
H54A H 0.997066 0.026475 0.496649 0.039 Uiso 1 1 calc R U . . .
H54B H 0.996651 -0.024849 0.462713 0.039 Uiso 1 1 calc R U . . .
C55 C 0.8214(6) -0.1377(7) 0.77691(19) 0.029(2) Uani 1 1 d . . . . .
H55A H 0.877505 -0.140376 0.791079 0.035 Uiso 1 1 calc R U . . .
H55B H 0.780229 -0.191800 0.782695 0.035 Uiso 1 1 calc R U . . .
C56 C 0.6805(6) -0.0948(7) 0.5271(2) 0.035(2) Uani 1 1 d . . . . .
H56 H 0.667537 -0.033442 0.518951 0.042 Uiso 1 1 calc R U . . .
C57 C 0.3702(6) 0.3943(7) 0.4345(2) 0.030(2) Uani 1 1 d . . . . .
C58 C 0.6247(6) 0.6852(6) 0.4049(2) 0.0253(19) Uani 1 1 d . . . . .
H58 H 0.691963 0.686010 0.406144 0.030 Uiso 1 1 calc R U . . .
C59 C 0.9001(6) 0.1953(6) 0.6016(2) 0.026(2) Uani 1 1 d . . . . .
H59 H 0.967351 0.198897 0.601537 0.031 Uiso 1 1 calc R U . . .
C60 C 0.3669(6) 0.3370(7) 0.3792(2) 0.0260(19) Uani 1 1 d . . . . .
C61 C 0.6521(6) 0.3354(6) 0.36414(19) 0.0223(18) Uani 1 1 d . . . . .
C62 C 0.8279(7) -0.1054(7) 0.4674(2) 0.033(2) Uani 1 1 d . . . . .
H62A H 0.863733 -0.163264 0.473041 0.040 Uiso 1 1 calc R U . . .
H62B H 0.835304 -0.094969 0.444170 0.040 Uiso 1 1 calc R U . . .
C63 C 0.8118(8) 0.5763(9) 0.6499(3) 0.057(3) Uani 1 1 d . U . . .
H63A H 0.808196 0.642937 0.656962 0.068 Uiso 1 1 calc R U . . .
H63B H 0.813468 0.534732 0.668887 0.068 Uiso 1 1 calc R U . . .
C64 C 0.8606(6) 0.1969(6) 0.6636(2) 0.0247(19) Uani 1 1 d . . . . .
H64 H 0.922029 0.201818 0.672775 0.030 Uiso 1 1 calc R U . . .
C65 C 0.5271(6) -0.1160(7) 0.7528(2) 0.034(2) Uani 1 1 d . . . . .
H65A H 0.480507 -0.162005 0.761226 0.041 Uiso 1 1 calc R U . . .
H65B H 0.495335 -0.053741 0.751130 0.041 Uiso 1 1 calc R U . . .
C66 C 0.8376(7) 0.0637(7) 0.4694(2) 0.030(2) Uani 1 1 d . . . . .
H66A H 0.767672 0.061906 0.467438 0.036 Uiso 1 1 calc R U . . .
H66B H 0.864109 0.067083 0.447505 0.036 Uiso 1 1 calc R U . . .
C67 C 0.6271(6) -0.0456(7) 0.5804(2) 0.032(2) Uani 1 1 d . . . . .
H67 H 0.609552 0.015890 0.573407 0.039 Uiso 1 1 calc R U . . .
C68 C 0.2730(6) 0.3931(8) 0.2408(2) 0.037(2) Uani 1 1 d . . . . .
H68A H 0.240205 0.454848 0.242312 0.044 Uiso 1 1 calc R U . . .
H68B H 0.228767 0.347186 0.230991 0.044 Uiso 1 1 calc R U . . .
C69 C 0.7241(8) -0.1217(8) 0.4746(2) 0.043(3) Uani 1 1 d . . . . .
H69A H 0.688626 -0.061926 0.471679 0.052 Uiso 1 1 calc R U . . .
H69B H 0.698148 -0.168990 0.459537 0.052 Uiso 1 1 calc R U . . .
C70 C 1.0176(6) -0.1174(7) 0.5001(2) 0.032(2) Uani 1 1 d . . . . .
H70A H 0.994958 -0.173022 0.487894 0.039 Uiso 1 1 calc R U . . .
H70B H 1.087013 -0.113481 0.496847 0.039 Uiso 1 1 calc R U . . .
C71 C 0.8652(7) 0.1530(7) 0.4872(2) 0.032(2) Uani 1 1 d . . . . .
H71A H 0.935176 0.156234 0.488838 0.038 Uiso 1 1 calc R U . . .
H71B H 0.843596 0.208769 0.474865 0.038 Uiso 1 1 calc R U . . .
C72 C 0.8334(9) 0.4449(9) 0.5979(2) 0.055(3) Uani 1 1 d . U . . .
H72A H 0.839900 0.381088 0.588350 0.066 Uiso 1 1 calc R U . . .
H72B H 0.836214 0.492454 0.580546 0.066 Uiso 1 1 calc R U . . .
C73 C 0.7138(7) 0.3581(7) 0.5046(2) 0.037(2) Uani 1 1 d . . . . .
H73A H 0.782374 0.358619 0.509754 0.044 Uiso 1 1 calc R U . . .
H73B H 0.686316 0.301883 0.515253 0.044 Uiso 1 1 calc R U . . .
C74 C 0.4155(7) 0.3647(8) 0.5215(2) 0.038(2) Uani 1 1 d . . . . .
H74A H 0.384226 0.314149 0.533996 0.046 Uiso 1 1 calc R U . . .
H74B H 0.381083 0.424565 0.525559 0.046 Uiso 1 1 calc R U . . .
C75 C 0.5751(11) 0.9360(10) 0.3994(3) 0.072(4) Uani 1 1 d . U . . .
H75A H 0.576527 0.981130 0.417527 0.086 Uiso 1 1 calc R U . . .
H75B H 0.576090 0.871271 0.408458 0.086 Uiso 1 1 calc R U . . .
C76 C 0.4800(12) 0.9502(11) 0.3803(4) 0.085(5) Uani 1 1 d . U . . .
H76A H 0.477971 0.905869 0.361988 0.102 Uiso 1 1 calc R U . . .
H76B H 0.425187 0.936607 0.394313 0.102 Uiso 1 1 calc R U . . .
C77 C 0.5634(9) 1.0679(9) 0.3476(3) 0.059(3) Uani 1 1 d . U . . .
H77A H 0.560750 1.133571 0.339474 0.071 Uiso 1 1 calc R U . . .
H77B H 0.563177 1.024679 0.329015 0.071 Uiso 1 1 calc R U . . .
C78 C 0.7229(12) 0.5499(14) 0.6270(5) 0.102(6) Uani 1 1 d . U . . .
H78A H 0.663094 0.568047 0.637808 0.123 Uiso 1 1 calc R U . . .
H78B H 0.727483 0.586462 0.606902 0.123 Uiso 1 1 calc R U . . .
C79 C 0.9045(11) 0.4609(11) 0.6201(4) 0.081(4) Uani 1 1 d . U . . .
H79A H 0.967492 0.447903 0.610675 0.098 Uiso 1 1 calc R U . . .
H79B H 0.895809 0.419494 0.638996 0.098 Uiso 1 1 calc R U . . .
C80 C 0.7207(13) 0.4547(11) 0.6200(4) 0.090(5) Uani 1 1 d . U . . .
H80A H 0.665492 0.437901 0.606583 0.108 Uiso 1 1 calc R U . . .
H80B H 0.720744 0.415423 0.639609 0.108 Uiso 1 1 calc R U . . .
C81 C 0.6623(12) 0.9501(11) 0.3794(4) 0.078(4) Uani 1 1 d . U . . .
H81A H 0.663181 0.904922 0.361342 0.093 Uiso 1 1 calc R U . . .
H81B H 0.720199 0.940699 0.392375 0.093 Uiso 1 1 calc R U . . .
C82 C 0.6570(14) 1.0538(12) 0.3668(5) 0.104(6) Uani 1 1 d . U . . .
H82A H 0.658812 1.098397 0.385078 0.124 Uiso 1 1 calc R U . . .
H82B H 0.712210 1.067018 0.352933 0.124 Uiso 1 1 calc R U . . .
C83 C 0.4743(14) 1.0483(13) 0.3686(4) 0.099(5) Uani 1 1 d . U . . .
H83A H 0.472282 1.092845 0.386801 0.118 Uiso 1 1 calc R U . . .
H83B H 0.415933 1.057028 0.355719 0.118 Uiso 1 1 calc R U . . .
C84 C 0.8967(12) 0.5606(13) 0.6293(5) 0.097(5) Uani 1 1 d . U . . .
H84A H 0.891758 0.600128 0.609869 0.116 Uiso 1 1 calc R U . . .
H84B H 0.954456 0.579844 0.641064 0.116 Uiso 1 1 calc R U . . .

loop_
_atom_site_aniso_label
_atom_site_aniso_U_11
_atom_site_aniso_U_22
_atom_site_aniso_U_33
_atom_site_aniso_U_23
_atom_site_aniso_U_13
_atom_site_aniso_U_12
S1 0.0167(9) 0.0310(13) 0.0249(10) -0.0006(9) -0.0002(8) -0.0008(8)
S2 0.0210(10) 0.0323(13) 0.0241(10) -0.0006(9) -0.0004(8) -0.0017(8)
S3 0.0215(10) 0.0316(14) 0.0237(10) -0.0021(9) -0.0010(8) -0.0027(8)
S4 0.0270(11) 0.0244(13) 0.0249(10) -0.0048(9) -0.0051(8) 0.0070(9)
S5 0.0243(10) 0.0222(13) 0.0321(11) 0.0011(10) -0.0038(8) 0.0009(8)
S6 0.0270(10) 0.0250(13) 0.0240(9) 0.0016(9) 0.0015(8) 0.0064(9)
S7 0.0283(10) 0.0221(13) 0.0304(10) 0.0020(9) 0.0018(8) -0.0017(8)
S8 0.0234(10) 0.0212(13) 0.0296(10) -0.0001(9) 0.0036(8) -0.0003(8)
S9 0.0173(9) 0.0298(14) 0.0246(10) -0.0013(9) -0.0004(8) -0.0018(8)
S10 0.0307(11) 0.0253(14) 0.0262(10) -0.0046(9) -0.0071(8) 0.0099(9)
S11 0.0247(10) 0.0291(14) 0.0236(10) 0.0045(9) 0.0027(8) 0.0091(9)
S12 0.0287(10) 0.0273(14) 0.0320(11) 0.0001(10) -0.0043(9) -0.0022(9)
N1 0.024(3) 0.024(4) 0.021(3) 0.002(3) 0.002(3) 0.004(3)
N2 0.038(4) 0.019(4) 0.022(3) -0.001(3) -0.003(3) 0.001(3)
N3 0.032(4) 0.020(4) 0.022(3) 0.004(3) -0.001(3) 0.011(3)
N4 0.020(3) 0.027(4) 0.023(3) -0.001(3) 0.000(3) 0.004(3)
N5 0.025(3) 0.022(4) 0.023(3) 0.003(3) 0.002(3) 0.005(3)
N6 0.032(4) 0.023(4) 0.021(3) -0.001(3) -0.001(3) 0.002(3)
N7 0.026(4) 0.028(5) 0.027(4) -0.001(3) 0.001(3) 0.003(3)
N8 0.026(4) 0.023(5) 0.028(4) -0.004(3) -0.001(3) 0.002(3)
N9 0.037(4) 0.019(4) 0.029(4) -0.001(3) -0.009(3) 0.001(3)
N10 0.038(4) 0.013(4) 0.030(4) 0.004(3) 0.008(3) 0.008(3)
N11 0.027(4) 0.024(5) 0.029(3) -0.002(3) 0.001(3) -0.003(3)
C1 0.026(4) 0.016(5) 0.037(4) 0.000(4) 0.005(4) 0.002(3)
C2 0.014(4) 0.025(5) 0.027(4) -0.001(4) 0.001(3) 0.005(3)
N12 0.039(4) 0.031(5) 0.029(4) -0.008(3) -0.006(3) 0.006(4)
N13 0.027(4) 0.028(5) 0.036(4) -0.006(4) 0.002(3) 0.000(3)
C3 0.024(4) 0.022(5) 0.025(4) -0.002(4) 0.001(3) 0.001(3)
N14 0.042(4) 0.026(5) 0.034(4) 0.007(4) -0.007(3) -0.014(4)
N15 0.021(3) 0.033(5) 0.039(4) 0.001(4) -0.001(3) -0.001(3)
C4 0.019(4) 0.016(5) 0.029(4) -0.001(4) 0.003(3) 0.001(3)
C5 0.017(4) 0.016(5) 0.032(4) 0.003(4) -0.003(3) -0.003(3)
C6 0.017(4) 0.028(5) 0.023(4) 0.002(4) 0.005(3) -0.001(3)
C7 0.017(4) 0.021(5) 0.028(4) -0.001(4) 0.000(3) -0.003(3)
N16 0.045(5) 0.028(5) 0.030(4) -0.004(4) 0.001(3) -0.011(4)
C8 0.016(4) 0.018(5) 0.029(4) -0.005(4) -0.009(3) 0.001(3)
C9 0.021(4) 0.022(5) 0.024(4) -0.001(4) -0.004(3) -0.001(3)
C10 0.029(4) 0.017(5) 0.023(4) 0.001(4) -0.004(3) -0.003(3)
C11 0.014(4) 0.028(6) 0.025(4) 0.000(4) -0.001(3) -0.001(3)
C12 0.021(4) 0.017(5) 0.041(5) -0.002(4) 0.001(3) 0.001(3)
C13 0.027(4) 0.012(5) 0.032(4) 0.003(4) 0.001(3) -0.001(3)
C14 0.023(4) 0.025(5) 0.033(4) 0.006(4) -0.001(3) -0.003(4)
C15 0.026(4) 0.013(5) 0.027(4) 0.002(4) 0.007(3) 0.001(3)
C16 0.022(4) 0.018(5) 0.028(4) -0.005(4) 0.000(3) -0.002(3)
C17 0.025(4) 0.021(6) 0.044(5) 0.004(4) -0.008(4) -0.002(4)
C18 0.020(4) 0.016(5) 0.023(4) -0.006(3) -0.002(3) 0.000(3)
C19 0.045(5) 0.021(5) 0.022(4) -0.004(4) -0.013(4) 0.009(4)
C20 0.032(4) 0.030(6) 0.023(4) -0.007(4) 0.000(3) 0.010(4)
C21 0.019(4) 0.024(5) 0.029(4) -0.003(4) 0.000(3) 0.004(3)
C22 0.017(4) 0.023(5) 0.046(5) -0.009(5) -0.005(4) -0.002(3)
C23 0.036(5) 0.032(6) 0.019(4) 0.000(4) 0.001(3) 0.009(4)
C24 0.019(4) 0.016(5) 0.027(4) -0.004(4) 0.006(3) -0.002(3)
C25 0.018(4) 0.018(5) 0.038(5) -0.003(4) 0.003(3) -0.003(3)
C26 0.020(4) 0.022(5) 0.027(4) 0.000(4) -0.003(3) 0.000(3)
C27 0.034(5) 0.032(6) 0.018(4) -0.005(4) 0.001(3) 0.001(4)
C28 0.021(4) 0.023(6) 0.046(5) -0.001(4) -0.012(4) 0.000(4)
C29 0.023(4) 0.019(5) 0.042(5) 0.003(4) -0.009(4) -0.003(4)
C30 0.024(4) 0.022(5) 0.028(4) -0.006(4) -0.002(3) 0.001(3)
C31 0.022(4) 0.022(5) 0.024(4) 0.005(4) -0.008(3) -0.003(3)
C32 0.037(5) 0.030(6) 0.027(4) -0.001(4) -0.009(4) 0.009(4)
C33 0.037(5) 0.028(6) 0.021(4) -0.002(4) -0.004(3) 0.008(4)
C34 0.021(4) 0.015(5) 0.028(4) -0.007(4) -0.001(3) 0.003(3)
C35 0.018(4) 0.020(5) 0.030(4) 0.002(4) -0.002(3) -0.002(3)
C36 0.030(5) 0.037(6) 0.026(4) 0.002(4) 0.005(4) 0.001(4)
C37 0.015(4) 0.023(5) 0.029(4) 0.002(4) 0.001(3) 0.004(3)
C38 0.016(4) 0.018(5) 0.030(4) -0.002(4) -0.002(3) -0.004(3)
C39 0.029(4) 0.015(5) 0.029(4) 0.000(4) -0.002(4) 0.004(3)
C40 0.020(4) 0.019(5) 0.036(5) 0.001(4) 0.006(4) -0.001(3)
C41 0.030(5) 0.033(6) 0.030(4) -0.009(4) 0.008(4) -0.001(4)
C42 0.029(4) 0.033(6) 0.023(4) -0.002(4) 0.004(3) 0.005(4)
C43 0.038(5) 0.026(6) 0.023(4) -0.003(4) -0.001(3) 0.000(4)
C44 0.033(5) 0.024(5) 0.023(4) 0.004(4) -0.001(3) 0.008(4)
C45 0.021(4) 0.026(5) 0.036(5) -0.001(4) -0.005(4) -0.005(4)
C46 0.023(4) 0.014(5) 0.039(5) -0.004(4) -0.008(3) 0.001(3)
C47 0.014(4) 0.019(5) 0.031(4) -0.001(4) 0.002(3) -0.004(3)
C48 0.022(4) 0.021(5) 0.031(4) 0.003(4) 0.006(3) -0.003(3)
C49 0.022(4) 0.024(5) 0.028(4) 0.000(4) 0.000(3) 0.000(4)
C50 0.029(4) 0.026(5) 0.018(4) -0.002(4) 0.001(3) 0.004(4)
C51 0.056(6) 0.030(6) 0.023(4) 0.006(4) -0.003(4) -0.002(4)
C52 0.024(4) 0.031(6) 0.024(4) 0.000(4) -0.003(3) 0.005(4)
C53 0.023(4) 0.017(5) 0.028(4) 0.002(4) -0.006(3) 0.004(3)
C54 0.032(5) 0.038(6) 0.029(4) -0.006(4) 0.008(4) 0.006(4)
C55 0.031(4) 0.031(6) 0.024(4) -0.001(4) 0.000(3) 0.009(4)
C56 0.031(5) 0.032(6) 0.041(5) 0.010(5) -0.017(4) -0.010(4)
C57 0.033(5) 0.025(6) 0.030(4) 0.001(4) 0.003(4) -0.007(4)
C58 0.017(4) 0.025(5) 0.034(5) 0.001(4) -0.003(3) 0.005(3)
C59 0.018(4) 0.022(5) 0.038(5) -0.006(4) 0.000(4) 0.001(3)
C60 0.017(4) 0.032(6) 0.029(4) 0.008(4) 0.002(3) -0.002(4)
C61 0.021(4) 0.024(5) 0.022(4) -0.002(4) -0.005(3) -0.004(3)
C62 0.047(5) 0.026(6) 0.026(4) 0.000(4) -0.006(4) -0.004(4)
C63 0.059(6) 0.053(7) 0.058(6) -0.036(6) 0.005(5) 0.008(5)
C64 0.022(4) 0.022(5) 0.029(4) -0.003(4) -0.008(3) -0.001(3)
C65 0.017(4) 0.039(6) 0.047(5) -0.006(5) 0.005(4) -0.001(4)
C66 0.038(5) 0.027(6) 0.025(4) 0.003(4) 0.002(4) 0.003(4)
C67 0.031(4) 0.025(6) 0.041(5) 0.017(5) -0.015(4) -0.005(4)
C68 0.030(5) 0.044(7) 0.037(5) -0.002(5) -0.009(4) -0.002(4)
C69 0.060(7) 0.037(7) 0.033(5) 0.003(5) -0.011(4) -0.015(5)
C70 0.036(5) 0.035(6) 0.027(4) 0.002(4) 0.002(4) 0.004(4)
C71 0.042(5) 0.021(6) 0.032(4) 0.000(4) 0.010(4) 0.005(4)
C72 0.097(8) 0.035(6) 0.033(5) -0.009(5) -0.004(5) 0.019(6)
C73 0.052(6) 0.035(6) 0.024(4) -0.007(4) -0.011(4) 0.014(5)
C74 0.053(6) 0.031(6) 0.030(5) -0.001(4) 0.004(4) -0.008(5)
C75 0.121(10) 0.055(8) 0.039(5) 0.010(6) 0.007(6) 0.017(7)
C76 0.094(9) 0.063(9) 0.097(9) 0.010(8) 0.023(8) -0.012(7)
C77 0.078(7) 0.042(7) 0.057(6) 0.030(6) -0.008(6) -0.009(6)
C78 0.079(9) 0.115(12) 0.114(10) -0.036(9) -0.009(8) 0.026(8)
C79 0.091(9) 0.074(9) 0.079(8) -0.025(7) -0.007(7) 0.027(7)
C80 0.127(11) 0.057(9) 0.087(8) 0.008(7) -0.038(8) -0.038(8)
C81 0.099(9) 0.064(9) 0.070(7) 0.016(7) 0.005(7) 0.003(7)
C82 0.120(11) 0.084(10) 0.108(10) -0.017(9) 0.023(9) -0.007(9)
C83 0.111(10) 0.104(11) 0.081(8) 0.013(8) 0.010(8) 0.036(9)
C84 0.074(9) 0.090(10) 0.126(11) 0.033(9) -0.006(8) -0.010(8)

loop_
_atom_type_symbol
_atom_type_description
_atom_type_scat_dispersion_real
_atom_type_scat_dispersion_imag
_atom_type_scat_source
C C 0.0181 0.0091 'International Tables Vol C Tables 4.2.6.8 and 6.1.1.4'
H H 0.0000 0.0000 'International Tables Vol C Tables 4.2.6.8 and 6.1.1.4'
N N 0.0311 0.0180 'International Tables Vol C Tables 4.2.6.8 and 6.1.1.4'
S S 0.3331 0.5567 'International Tables Vol C Tables 4.2.6.8 and 6.1.1.4'

loop_
_geom_angle_atom_site_label_1
_geom_angle_atom_site_label_2
_geom_angle_atom_site_label_3
_geom_angle
_geom_angle_site_symmetry_1
_geom_angle_site_symmetry_3
_geom_angle_publ_flag
C26 S1 C8 90.0(4) . . ?
C26 S2 C13 90.3(4) . . ?
C9 S3 C53 89.9(4) . . ?
C11 S4 C61 89.9(4) . . ?
C45 S5 C46 90.7(4) . . ?
C6 S6 C31 90.0(4) . . ?
C60 S7 C57 89.8(4) . . ?
C60 S8 C48 89.6(4) . . ?
C9 S9 C47 90.0(4) . . ?
C61 S10 C34 89.9(4) . . ?
C6 S11 C37 89.7(4) . . ?
C45 S12 C17 90.6(5) . . ?
C20 N1 C23 110.0(7) . . ?
C20 N1 C36 110.3(7) . . ?
C36 N1 C23 111.3(7) . . ?
C32 N2 C27 110.6(7) . . ?
C32 N2 C51 111.5(7) . . ?
C51 N2 C27 110.7(7) . . ?
C30 N3 C33 116.2(7) . . ?
C43 N4 C50 111.1(6) . . ?
C43 N4 C52 110.8(7) . . ?
C52 N4 C50 109.1(6) . . ?
C15 N5 C44 116.4(7) . . ?
C54 N6 C66 110.4(7) . . ?
C62 N6 C54 112.3(7) . . ?
C62 N6 C66 109.3(7) . . ?
C3 N7 C55 118.3(7) . . ?
C35 N8 C42 119.0(7) . . ?
C39 N9 C19 116.4(7) . . ?
C40 N10 C71 117.9(8) . . ?
C10 N11 C70 119.6(7) . . ?
C25 C1 H1 123.7 . . ?
C57 C1 H1 123.7 . . ?
C57 C1 C25 112.6(8) . . ?
C18 C2 H2 123.7 . . ?
C47 C2 H2 123.7 . . ?
C47 C2 C18 112.6(7) . . ?
C49 N12 C73 119.2(8) . . ?
C22 N13 C65 116.6(8) . . ?
N7 C3 H3 119.5 . . ?
N7 C3 C37 121.1(8) . . ?
C37 C3 H3 119.5 . . ?
C56 N14 C69 114.9(8) . . ?
C14 N15 C68 115.1(8) . . ?
C11 C4 H4 124.7 . . ?
C11 C4 C38 110.7(7) . . ?
C38 C4 H4 124.7 . . ?
C7 C5 H5 123.5 . . ?
C31 C5 H5 123.5 . . ?
C31 C5 C7 113.0(8) . . ?
S11 C6 S6 134.1(5) . . ?
C7 C6 S6 112.0(6) . . ?
C7 C6 S11 113.8(6) . . ?
C5 C7 C16 137.8(8) . . ?
C6 C7 C5 112.1(7) . . ?
C6 C7 C16 110.0(7) . . ?
C41 N16 C74 116.6(9) . . ?
C30 C8 S1 119.4(6) . . ?
C64 C8 S1 112.7(6) . . ?
C64 C8 C30 127.8(7) . . ?
S3 C9 S9 133.2(5) . . ?
C18 C9 S3 113.3(6) . . ?
C18 C9 S9 113.4(6) . . ?
N11 C10 H10 119.6 . . ?
N11 C10 C31 120.8(8) . . ?
C31 C10 H10 119.6 . . ?
C4 C11 S4 114.0(6) . . ?
C4 C11 C35 124.4(8) . . ?
C35 C11 S4 121.6(6) . . ?
C25 C12 H12 123.7 . . ?
C48 C12 H12 123.7 . . ?
C48 C12 C25 112.5(8) . . ?
C40 C13 S2 120.1(6) . . ?
C59 C13 S2 113.2(6) . . ?
C59 C13 C40 126.5(8) . . ?
N15 C14 H14 118.8 . . ?
N15 C14 C48 122.4(9) . . ?
C48 C14 H14 118.8 . . ?
N5 C15 H15 118.4 . . ?
N5 C15 C47 123.3(7) . . ?
C47 C15 H15 118.4 . . ?
C7 C16 H16 123.4 . . ?
C37 C16 C7 113.3(8) . . ?
C37 C16 H16 123.4 . . ?
C56 C17 S12 123.7(8) . . ?
C67 C17 S12 112.9(7) . . ?
C67 C17 C56 123.4(9) . . ?
C9 C18 C2 111.5(7) . . ?
C9 C18 C58 111.7(7) . . ?
C58 C18 C2 136.7(7) . . ?
N9 C19 H19A 109.2 . . ?
N9 C19 H19B 109.2 . . ?
N9 C19 C27 111.9(7) . . ?
H19A C19 H19B 107.9 . . ?
C27 C19 H19A 109.2 . . ?
C27 C19 H19B 109.2 . . ?
N1 C20 H20A 108.2 . . ?
N1 C20 H20B 108.2 . . ?
N1 C20 C55 116.5(7) . . ?
H20A C20 H20B 107.3 . . ?
C55 C20 H20A 108.2 . . ?
C55 C20 H20B 108.2 . . ?
C26 C21 C59 112.7(8) . . ?
C26 C21 C64 111.7(7) . . ?
C59 C21 C64 135.5(8) . . ?
N13 C22 H22 118.4 . . ?
N13 C22 C46 123.2(9) . . ?
C46 C22 H22 118.4 . . ?
N1 C23 H23A 108.6 . . ?
N1 C23 H23B 108.6 . . ?
N1 C23 C33 114.7(7) . . ?
H23A C23 H23B 107.6 . . ?
C33 C23 H23A 108.6 . . ?
C33 C23 H23B 108.6 . . ?
C34 C24 H24 123.8 . . ?
C34 C24 C38 112.4(7) . . ?
C38 C24 H24 123.8 . . ?
C12 C25 C1 136.8(8) . . ?
C60 C25 C1 111.5(8) . . ?
C60 C25 C12 111.6(8) . . ?
S1 C26 S2 133.9(5) . . ?
C21 C26 S1 113.3(6) . . ?
C21 C26 S2 112.7(6) . . ?
N2 C27 C19 115.7(7) . . ?
N2 C27 H27A 108.4 . . ?
N2 C27 H27B 108.4 . . ?
C19 C27 H27A 108.4 . . ?
C19 C27 H27B 108.4 . . ?
H27A C27 H27B 107.4 . . ?
C29 C28 H28 123.2 . . ?
C46 C28 H28 123.2 . . ?
C46 C28 C29 113.5(8) . . ?
C28 C29 C67 137.9(9) . . ?
C45 C29 C28 111.5(8) . . ?
C45 C29 C67 110.6(8) . . ?
N3 C30 C8 123.2(7) . . ?
N3 C30 H30 118.4 . . ?
C8 C30 H30 118.4 . . ?
C5 C31 S6 112.8(6) . . ?
C5 C31 C10 126.4(8) . . ?
C10 C31 S6 120.8(6) . . ?
N2 C32 H32A 107.8 . . ?
N2 C32 H32B 107.8 . . ?
N2 C32 C73 118.0(8) . . ?
H32A C32 H32B 107.1 . . ?
C73 C32 H32A 107.8 . . ?
C73 C32 H32B 107.8 . . ?
N3 C33 C23 111.6(7) . . ?
N3 C33 H33A 109.3 . . ?
N3 C33 H33B 109.3 . . ?
C23 C33 H33A 109.3 . . ?
C23 C33 H33B 109.3 . . ?
H33A C33 H33B 108.0 . . ?
C24 C34 S10 112.5(6) . . ?
C24 C34 C49 126.4(7) . . ?
C49 C34 S10 121.0(6) . . ?
N8 C35 C11 121.3(8) . . ?
N8 C35 H35 119.4 . . ?
C11 C35 H35 119.4 . . ?
N1 C36 H36A 108.7 . . ?
N1 C36 H36B 108.7 . . ?
N1 C36 C65 114.2(7) . . ?
H36A C36 H36B 107.6 . . ?
C65 C36 H36A 108.7 . . ?
C65 C36 H36B 108.7 . . ?
C3 C37 S11 121.4(6) . . ?
C16 C37 S11 113.2(6) . . ?
C16 C37 C3 125.4(8) . . ?
C24 C38 C4 135.3(8) . . ?
C61 C38 C4 112.7(7) . . ?
C61 C38 C24 112.0(7) . . ?
N9 C39 H39 118.7 . . ?
N9 C39 C53 122.6(8) . . ?
C53 C39 H39 118.7 . . ?
N10 C40 C13 122.7(8) . . ?
N10 C40 H40 118.6 . . ?
C13 C40 H40 118.6 . . ?
N16 C41 H41 118.5 . . ?
N16 C41 C57 123.0(9) . . ?
C57 C41 H41 118.5 . . ?
N8 C42 H42A 107.5 . . ?
N8 C42 H42B 107.5 . . ?
N8 C42 C52 119.4(7) . . ?
H42A C42 H42B 107.0 . . ?
C52 C42 H42A 107.5 . . ?
C52 C42 H42B 107.5 . . ?
N4 C43 H43A 108.9 . . ?
N4 C43 H43B 108.9 . . ?
N4 C43 C68 113.4(7) . . ?
H43A C43 H43B 107.7 . . ?
C68 C43 H43A 108.9 . . ?
C68 C43 H43B 108.9 . . ?
N5 C44 H44A 109.0 . . ?
N5 C44 H44B 109.0 . . ?
N5 C44 C50 112.7(7) . . ?
H44A C44 H44B 107.8 . . ?
C50 C44 H44A 109.0 . . ?
C50 C44 H44B 109.0 . . ?
S12 C45 S5 135.6(6) . . ?
C29 C45 S5 112.2(7) . . ?
C29 C45 S12 112.2(7) . . ?
C22 C46 S5 122.8(7) . . ?
C28 C46 S5 112.1(7) . . ?
C28 C46 C22 125.2(8) . . ?
C2 C47 S9 112.5(6) . . ?
C2 C47 C15 126.7(7) . . ?
C15 C47 S9 120.6(6) . . ?
C12 C48 S8 112.9(7) . . ?
C12 C48 C14 124.0(8) . . ?
C14 C48 S8 123.0(7) . . ?
N12 C49 C34 120.5(8) . . ?
N12 C49 H49 119.8 . . ?
C34 C49 H49 119.8 . . ?
N4 C50 C44 115.3(7) . . ?
N4 C50 H50A 108.4 . . ?
N4 C50 H50B 108.4 . . ?
C44 C50 H50A 108.4 . . ?
C44 C50 H50B 108.4 . . ?
H50A C50 H50B 107.5 . . ?
N2 C51 H51A 108.8 . . ?
N2 C51 H51B 108.8 . . ?
N2 C51 C74 113.7(8) . . ?
H51A C51 H51B 107.7 . . ?
C74 C51 H51A 108.8 . . ?
C74 C51 H51B 108.8 . . ?
N4 C52 C42 115.2(7) . . ?
N4 C52 H52A 108.5 . . ?
N4 C52 H52B 108.5 . . ?
C42 C52 H52A 108.5 . . ?
C42 C52 H52B 108.5 . . ?
H52A C52 H52B 107.5 . . ?
C39 C53 S3 120.1(6) . . ?
C58 C53 S3 112.2(6) . . ?
C58 C53 C39 127.6(8) . . ?
N6 C54 H54A 108.1 . . ?
N6 C54 H54B 108.1 . . ?
N6 C54 C70 116.7(8) . . ?
H54A C54 H54B 107.3 . . ?
C70 C54 H54A 108.1 . . ?
C70 C54 H54B 108.1 . . ?
N7 C55 C20 119.2(7) . . ?
N7 C55 H55A 107.5 . . ?
N7 C55 H55B 107.5 . . ?
C20 C55 H55A 107.5 . . ?
C20 C55 H55B 107.5 . . ?
H55A C55 H55B 107.0 . . ?
N14 C56 C17 125.2(9) . . ?
N14 C56 H56 117.4 . . ?
C17 C56 H56 117.4 . . ?
C1 C57 S7 113.2(7) . . ?
C1 C57 C41 124.7(9) . . ?
C41 C57 S7 122.1(7) . . ?
C18 C58 H58 123.6 . . ?
C53 C58 C18 112.8(7) . . ?
C53 C58 H58 123.6 . . ?
C13 C59 C21 111.1(7) . . ?
C13 C59 H59 124.5 . . ?
C21 C59 H59 124.5 . . ?
S7 C60 S8 133.8(6) . . ?
C25 C60 S7 112.9(7) . . ?
C25 C60 S8 113.3(6) . . ?
S10 C61 S4 133.8(5) . . ?
C38 C61 S4 112.8(6) . . ?
C38 C61 S10 113.2(6) . . ?
N6 C62 H62A 108.7 . . ?
N6 C62 H62B 108.7 . . ?
N6 C62 C69 114.4(8) . . ?
H62A C62 H62B 107.6 . . ?
C69 C62 H62A 108.7 . . ?
C69 C62 H62B 108.7 . . ?
H63A C63 H63B 108.9 . . ?
C78 C63 H63A 110.9 . . ?
C78 C63 H63B 110.9 . . ?
C84 C63 H63A 110.9 . . ?
C84 C63 H63B 110.9 . . ?
C84 C63 C78 104.3(12) . . ?
C8 C64 C21 112.3(7) . . ?
C8 C64 H64 123.9 . . ?
C21 C64 H64 123.9 . . ?
N13 C65 C36 111.2(7) . . ?
N13 C65 H65A 109.4 . . ?
N13 C65 H65B 109.4 . . ?
C36 C65 H65A 109.4 . . ?
C36 C65 H65B 109.4 . . ?
H65A C65 H65B 108.0 . . ?
N6 C66 H66A 108.5 . . ?
N6 C66 H66B 108.5 . . ?
N6 C66 C71 115.0(7) . . ?
H66A C66 H66B 107.5 . . ?
C71 C66 H66A 108.5 . . ?
C71 C66 H66B 108.5 . . ?
C17 C67 C29 113.7(8) . . ?
C17 C67 H67 123.2 . . ?
C29 C67 H67 123.2 . . ?
N15 C68 C43 110.7(7) . . ?
N15 C68 H68A 109.5 . . ?
N15 C68 H68B 109.5 . . ?
C43 C68 H68A 109.5 . . ?
C43 C68 H68B 109.5 . . ?
H68A C68 H68B 108.1 . . ?
N14 C69 C62 110.7(8) . . ?
N14 C69 H69A 109.5 . . ?
N14 C69 H69B 109.5 . . ?
C62 C69 H69A 109.5 . . ?
C62 C69 H69B 109.5 . . ?
H69A C69 H69B 108.1 . . ?
N11 C70 C54 118.9(7) . . ?
N11 C70 H70A 107.6 . . ?
N11 C70 H70B 107.6 . . ?
C54 C70 H70A 107.6 . . ?
C54 C70 H70B 107.6 . . ?
H70A C70 H70B 107.0 . . ?
N10 C71 C66 112.3(8) . . ?
N10 C71 H71A 109.1 . . ?
N10 C71 H71B 109.1 . . ?
C66 C71 H71A 109.1 . . ?
C66 C71 H71B 109.1 . . ?
H71A C71 H71B 107.9 . . ?
H72A C72 H72B 108.7 . . ?
C79 C72 H72A 110.6 . . ?
C79 C72 H72B 110.6 . . ?
C79 C72 C80 105.8(10) . . ?
C80 C72 H72A 110.6 . . ?
C80 C72 H72B 110.6 . . ?
N12 C73 C32 119.7(8) . . ?
N12 C73 H73A 107.4 . . ?
N12 C73 H73B 107.4 . . ?
C32 C73 H73A 107.4 . . ?
C32 C73 H73B 107.4 . . ?
H73A C73 H73B 106.9 . . ?
N16 C74 C51 111.6(8) . . ?
N16 C74 H74A 109.3 . . ?
N16 C74 H74B 109.3 . . ?
C51 C74 H74A 109.3 . . ?
C51 C74 H74B 109.3 . . ?
H74A C74 H74B 108.0 . . ?
H75A C75 H75B 107.7 . . ?
C76 C75 H75A 108.9 . . ?
C76 C75 H75B 108.9 . . ?
C81 C75 H75A 108.9 . . ?
C81 C75 H75B 108.9 . . ?
C81 C75 C76 113.3(11) . . ?
C75 C76 H76A 109.7 . . ?
C75 C76 H76B 109.7 . . ?
H76A C76 H76B 108.2 . . ?
C83 C76 C75 109.7(14) . . ?
C83 C76 H76A 109.7 . . ?
C83 C76 H76B 109.7 . . ?
H77A C77 H77B 107.9 . . ?
C82 C77 H77A 109.3 . . ?
C82 C77 H77B 109.3 . . ?
C83 C77 H77A 109.3 . . ?
C83 C77 H77B 109.3 . . ?
C83 C77 C82 111.8(12) . . ?
C63 C78 H78A 109.3 . . ?
C63 C78 H78B 109.3 . . ?
H78A C78 H78B 108.0 . . ?
C80 C78 C63 111.5(14) . . ?
C80 C78 H78A 109.3 . . ?
C80 C78 H78B 109.3 . . ?
C72 C79 H79A 110.5 . . ?
C72 C79 H79B 110.5 . . ?
C72 C79 C84 106.2(13) . . ?
H79A C79 H79B 108.7 . . ?
C84 C79 H79A 110.5 . . ?
C84 C79 H79B 110.5 . . ?
C72 C80 H80A 111.9 . . ?
C72 C80 H80B 111.9 . . ?
C78 C80 C72 99.3(12) . . ?
C78 C80 H80A 111.9 . . ?
C78 C80 H80B 111.9 . . ?
H80A C80 H80B 109.6 . . ?
C75 C81 H81A 110.5 . . ?
C75 C81 H81B 110.5 . . ?
C75 C81 C82 105.9(13) . . ?
H81A C81 H81B 108.7 . . ?
C82 C81 H81A 110.5 . . ?
C82 C81 H81B 110.5 . . ?
C77 C82 C81 109.5(14) . . ?
C77 C82 H82A 109.8 . . ?
C77 C82 H82B 109.8 . . ?
C81 C82 H82A 109.8 . . ?
C81 C82 H82B 109.8 . . ?
H82A C82 H82B 108.2 . . ?
C76 C83 C77 108.1(13) . . ?
C76 C83 H83A 110.1 . . ?
C76 C83 H83B 110.1 . . ?
C77 C83 H83A 110.1 . . ?
C77 C83 H83B 110.1 . . ?
H83A C83 H83B 108.4 . . ?
C63 C84 H84A 109.5 . . ?
C63 C84 H84B 109.5 . . ?
C79 C84 C63 110.8(14) . . ?
C79 C84 H84A 109.5 . . ?
C79 C84 H84B 109.5 . . ?
H84A C84 H84B 108.1 . . ?

loop_
_geom_bond_atom_site_label_1
_geom_bond_atom_site_label_2
_geom_bond_distance
_geom_bond_site_symmetry_2
_geom_bond_publ_flag
S1 C8 1.763(8) . ?
S1 C26 1.721(9) . ?
S2 C13 1.736(8) . ?
S2 C26 1.722(8) . ?
S3 C9 1.721(8) . ?
S3 C53 1.763(8) . ?
S4 C11 1.728(9) . ?
S4 C61 1.737(8) . ?
S5 C45 1.722(9) . ?
S5 C46 1.759(9) . ?
S6 C6 1.735(8) . ?
S6 C31 1.754(8) . ?
S7 C57 1.751(10) . ?
S7 C60 1.726(8) . ?
S8 C48 1.760(9) . ?
S8 C60 1.727(9) . ?
S9 C9 1.725(8) . ?
S9 C47 1.764(8) . ?
S10 C34 1.747(8) . ?
S10 C61 1.719(8) . ?
S11 C6 1.712(8) . ?
S11 C37 1.743(8) . ?
S12 C17 1.751(9) . ?
S12 C45 1.722(9) . ?
N1 C20 1.465(11) . ?
N1 C23 1.475(12) . ?
N1 C36 1.473(11) . ?
N2 C27 1.469(11) . ?
N2 C32 1.459(11) . ?
N2 C51 1.469(12) . ?
N3 C30 1.262(11) . ?
N3 C33 1.472(10) . ?
N4 C43 1.468(11) . ?
N4 C50 1.486(11) . ?
N4 C52 1.471(10) . ?
N5 C15 1.293(11) . ?
N5 C44 1.471(10) . ?
N6 C54 1.464(11) . ?
N6 C62 1.460(11) . ?
N6 C66 1.478(12) . ?
N7 C3 1.270(11) . ?
N7 C55 1.479(10) . ?
N8 C35 1.277(11) . ?
N8 C42 1.461(10) . ?
N9 C19 1.471(10) . ?
N9 C39 1.268(11) . ?
N10 C40 1.258(11) . ?
N10 C71 1.460(11) . ?
N11 C10 1.274(11) . ?
N11 C70 1.467(11) . ?
C1 H1 0.9500 . ?
C1 C25 1.422(12) . ?
C1 C57 1.351(13) . ?
C2 H2 0.9500 . ?
C2 C18 1.432(11) . ?
C2 C47 1.367(11) . ?
N12 C49 1.280(11) . ?
N12 C73 1.467(10) . ?
N13 C22 1.258(12) . ?
N13 C65 1.475(11) . ?
C3 H3 0.9500 . ?
C3 C37 1.462(11) . ?
N14 C56 1.260(13) . ?
N14 C69 1.478(11) . ?
N15 C14 1.278(12) . ?
N15 C68 1.460(11) . ?
C4 H4 0.9500 . ?
C4 C11 1.376(11) . ?
C4 C38 1.432(11) . ?
C5 H5 0.9500 . ?
C5 C7 1.414(11) . ?
C5 C31 1.352(12) . ?
C6 C7 1.396(12) . ?
C7 C16 1.427(11) . ?
N16 C41 1.267(12) . ?
N16 C74 1.463(11) . ?
C8 C30 1.472(11) . ?
C8 C64 1.351(12) . ?
C9 C18 1.390(12) . ?
C10 H10 0.9500 . ?
C10 C31 1.456(11) . ?
C11 C35 1.451(11) . ?
C12 H12 0.9500 . ?
C12 C25 1.422(12) . ?
C12 C48 1.366(12) . ?
C13 C40 1.445(12) . ?
C13 C59 1.376(12) . ?
C14 H14 0.9500 . ?
C14 C48 1.447(12) . ?
C15 H15 0.9500 . ?
C15 C47 1.440(11) . ?
C16 H16 0.9500 . ?
C16 C37 1.342(12) . ?
C17 C56 1.455(13) . ?
C17 C67 1.331(13) . ?
C18 C58 1.416(12) . ?
C19 H19A 0.9900 . ?
C19 H19B 0.9900 . ?
C19 C27 1.509(13) . ?
C20 H20A 0.9900 . ?
C20 H20B 0.9900 . ?
C20 C55 1.525(12) . ?
C21 C26 1.378(12) . ?
C21 C59 1.425(12) . ?
C21 C64 1.442(12) . ?
C22 H22 0.9500 . ?
C22 C46 1.448(12) . ?
C23 H23A 0.9900 . ?
C23 H23B 0.9900 . ?
C23 C33 1.520(13) . ?
C24 H24 0.9500 . ?
C24 C34 1.360(12) . ?
C24 C38 1.418(11) . ?
C25 C60 1.393(12) . ?
C27 H27A 0.9900 . ?
C27 H27B 0.9900 . ?
C28 H28 0.9500 . ?
C28 C29 1.416(13) . ?
C28 C46 1.359(13) . ?
C29 C45 1.410(13) . ?
C29 C67 1.438(12) . ?
C30 H30 0.9500 . ?
C32 H32A 0.9900 . ?
C32 H32B 0.9900 . ?
C32 C73 1.525(13) . ?
C33 H33A 0.9900 . ?
C33 H33B 0.9900 . ?
C34 C49 1.446(11) . ?
C35 H35 0.9500 . ?
C36 H36A 0.9900 . ?
C36 H36B 0.9900 . ?
C36 C65 1.516(12) . ?
C38 C61 1.370(12) . ?
C39 H39 0.9500 . ?
C39 C53 1.452(11) . ?
C40 H40 0.9500 . ?
C41 H41 0.9500 . ?
C41 C57 1.465(12) . ?
C42 H42A 0.9900 . ?
C42 H42B 0.9900 . ?
C42 C52 1.541(12) . ?
C43 H43A 0.9900 . ?
C43 H43B 0.9900 . ?
C43 C68 1.532(12) . ?
C44 H44A 0.9900 . ?
C44 H44B 0.9900 . ?
C44 C50 1.517(12) . ?
C49 H49 0.9500 . ?
C50 H50A 0.9900 . ?
C50 H50B 0.9900 . ?
C51 H51A 0.9900 . ?
C51 H51B 0.9900 . ?
C51 C74 1.520(14) . ?
C52 H52A 0.9900 . ?
C52 H52B 0.9900 . ?
C53 C58 1.369(12) . ?
C54 H54A 0.9900 . ?
C54 H54B 0.9900 . ?
C54 C70 1.524(13) . ?
C55 H55A 0.9900 . ?
C55 H55B 0.9900 . ?
C56 H56 0.9500 . ?
C58 H58 0.9500 . ?
C59 H59 0.9500 . ?
C62 H62A 0.9900 . ?
C62 H62B 0.9900 . ?
C62 C69 1.513(14) . ?
C63 H63A 0.9900 . ?
C63 H63B 0.9900 . ?
C63 C78 1.62(2) . ?
C63 C84 1.49(2) . ?
C64 H64 0.9500 . ?
C65 H65A 0.9900 . ?
C65 H65B 0.9900 . ?
C66 H66A 0.9900 . ?
C66 H66B 0.9900 . ?
C66 C71 1.517(13) . ?
C67 H67 0.9500 . ?
C68 H68A 0.9900 . ?
C68 H68B 0.9900 . ?
C69 H69A 0.9900 . ?
C69 H69B 0.9900 . ?
C70 H70A 0.9900 . ?
C70 H70B 0.9900 . ?
C71 H71A 0.9900 . ?
C71 H71B 0.9900 . ?
C72 H72A 0.9900 . ?
C72 H72B 0.9900 . ?
C72 C79 1.387(19) . ?
C72 C80 1.84(2) . ?
C73 H73A 0.9900 . ?
C73 H73B 0.9900 . ?
C74 H74A 0.9900 . ?
C74 H74B 0.9900 . ?
C75 H75A 0.9900 . ?
C75 H75B 0.9900 . ?
C75 C76 1.58(2) . ?
C75 C81 1.50(2) . ?
C76 H76A 0.9900 . ?
C76 H76B 0.9900 . ?
C76 C83 1.47(2) . ?
C77 H77A 0.9900 . ?
C77 H77B 0.9900 . ?
C77 C82 1.56(2) . ?
C77 C83 1.56(2) . ?
C78 H78A 0.9900 . ?
C78 H78B 0.9900 . ?
C78 C80 1.38(2) . ?
C79 H79A 0.9900 . ?
C79 H79B 0.9900 . ?
C79 C84 1.47(2) . ?
C80 H80A 0.9900 . ?
C80 H80B 0.9900 . ?
C81 H81A 0.9900 . ?
C81 H81B 0.9900 . ?
C81 C82 1.56(2) . ?
C82 H82A 0.9900 . ?
C82 H82B 0.9900 . ?
C83 H83A 0.9900 . ?
C83 H83B 0.9900 . ?
C84 H84A 0.9900 . ?
C84 H84B 0.9900 . ?

loop_
_geom_torsion_atom_site_label_1
_geom_torsion_atom_site_label_2
_geom_torsion_atom_site_label_3
_geom_torsion_atom_site_label_4
_geom_torsion
_geom_torsion_site_symmetry_1
_geom_torsion_site_symmetry_2
_geom_torsion_site_symmetry_3
_geom_torsion_site_symmetry_4
_geom_torsion_publ_flag
S1 C8 C30 N3 9.4(12) . . . . ?
S1 C8 C64 C21 -2.5(10) . . . . ?
S2 C13 C40 N10 -6.4(12) . . . . ?
S2 C13 C59 C21 1.4(10) . . . . ?
S3 C9 C18 C2 177.7(6) . . . . ?
S3 C9 C18 C58 0.3(10) . . . . ?
S3 C53 C58 C18 -2.1(10) . . . . ?
S4 C11 C35 N8 0.7(11) . . . . ?
S6 C6 C7 C5 0.5(9) . . . . ?
S6 C6 C7 C16 -177.8(6) . . . . ?
S9 C9 C18 C2 0.8(10) . . . . ?
S9 C9 C18 C58 -176.6(6) . . . . ?
S10 C34 C49 N12 5.4(12) . . . . ?
S11 C6 C7 C5 178.3(6) . . . . ?
S11 C6 C7 C16 0.0(9) . . . . ?
S12 C17 C56 N14 4.4(13) . . . . ?
S12 C17 C67 C29 -0.8(10) . . . . ?
N1 C20 C55 N7 61.4(11) . . . . ?
N1 C23 C33 N3 68.2(9) . . . . ?
N1 C36 C65 N13 67.1(11) . . . . ?
N2 C32 C73 N12 62.6(13) . . . . ?
N2 C51 C74 N16 66.4(11) . . . . ?
N4 C43 C68 N15 -64.3(11) . . . . ?
N5 C15 C47 S9 -8.2(12) . . . . ?
N5 C15 C47 C2 166.0(9) . . . . ?
N5 C44 C50 N4 -68.6(9) . . . . ?
N6 C54 C70 N11 -63.0(11) . . . . ?
N6 C62 C69 N14 -69.4(11) . . . . ?
N6 C66 C71 N10 -61.6(10) . . . . ?
N7 C3 C37 S11 -0.8(11) . . . . ?
N7 C3 C37 C16 179.2(8) . . . . ?
N8 C42 C52 N4 -63.2(10) . . . . ?
N9 C19 C27 N2 64.1(10) . . . . ?
N9 C39 C53 S3 4.0(12) . . . . ?
N9 C39 C53 C58 -171.0(9) . . . . ?
N11 C10 C31 S6 -6.0(11) . . . . ?
N11 C10 C31 C5 172.7(8) . . . . ?
C1 C25 C60 S7 -1.6(9) . . . . ?
C1 C25 C60 S8 -179.8(6) . . . . ?
C2 C18 C58 C53 -175.2(10) . . . . ?
N13 C22 C46 S5 -7.3(11) . . . . ?
N13 C22 C46 C28 171.9(8) . . . . ?
C3 N7 C55 C20 -9.0(12) . . . . ?
N15 C14 C48 S8 5.4(12) . . . . ?
N15 C14 C48 C12 -170.2(8) . . . . ?
C4 C11 C35 N8 -178.5(8) . . . . ?
C4 C38 C61 S4 1.4(9) . . . . ?
C4 C38 C61 S10 177.4(6) . . . . ?
C5 C7 C16 C37 -177.6(9) . . . . ?
C6 S6 C31 C5 -0.3(6) . . . . ?
C6 S6 C31 C10 178.6(7) . . . . ?
C6 S11 C37 C3 -179.9(7) . . . . ?
C6 S11 C37 C16 0.1(7) . . . . ?
C6 C7 C16 C37 0.0(10) . . . . ?
C7 C5 C31 S6 0.6(9) . . . . ?
C7 C5 C31 C10 -178.2(7) . . . . ?
C7 C16 C37 S11 -0.1(9) . . . . ?
C7 C16 C37 C3 179.9(8) . . . . ?
N16 C41 C57 S7 0.3(12) . . . . ?
N16 C41 C57 C1 178.5(9) . . . . ?
C8 S1 C26 S2 174.5(7) . . . . ?
C8 S1 C26 C21 -0.6(7) . . . . ?
C9 S3 C53 C39 -173.7(7) . . . . ?
C9 S3 C53 C58 2.0(7) . . . . ?
C9 S9 C47 C2 -1.8(7) . . . . ?
C9 S9 C47 C15 173.2(8) . . . . ?
C9 C18 C58 C53 1.2(11) . . . . ?
C10 N11 C70 C54 10.0(12) . . . . ?
C11 S4 C61 S10 -176.0(7) . . . . ?
C11 S4 C61 C38 -1.1(7) . . . . ?
C11 C4 C38 C24 177.6(9) . . . . ?
C11 C4 C38 C61 -0.9(10) . . . . ?
C12 C25 C60 S7 179.7(6) . . . . ?
C12 C25 C60 S8 1.5(9) . . . . ?
C13 S2 C26 S1 -174.5(7) . . . . ?
C13 S2 C26 C21 0.6(7) . . . . ?
C14 N15 C68 C43 104.9(9) . . . . ?
C15 N5 C44 C50 140.5(8) . . . . ?
C17 S12 C45 S5 178.3(7) . . . . ?
C17 S12 C45 C29 0.0(7) . . . . ?
C18 C2 C47 S9 2.6(10) . . . . ?
C18 C2 C47 C15 -172.0(8) . . . . ?
C19 N9 C39 C53 -178.3(8) . . . . ?
C20 N1 C23 C33 66.5(8) . . . . ?
C20 N1 C36 C65 -163.4(7) . . . . ?
C22 N13 C65 C36 -105.3(9) . . . . ?
C23 N1 C20 C55 -174.9(7) . . . . ?
C23 N1 C36 C65 74.3(9) . . . . ?
C24 C34 C49 N12 -175.7(8) . . . . ?
C24 C38 C61 S4 -177.6(6) . . . . ?
C24 C38 C61 S10 -1.5(9) . . . . ?
C25 C1 C57 S7 -1.0(10) . . . . ?
C25 C1 C57 C41 -179.3(8) . . . . ?
C25 C12 C48 S8 1.7(9) . . . . ?
C25 C12 C48 C14 177.8(7) . . . . ?
C26 S1 C8 C30 -173.8(7) . . . . ?
C26 S1 C8 C64 1.8(7) . . . . ?
C26 S2 C13 C40 175.1(8) . . . . ?
C26 S2 C13 C59 -1.2(7) . . . . ?
C26 C21 C59 C13 -0.9(12) . . . . ?
C26 C21 C64 C8 2.1(12) . . . . ?
C27 N2 C32 C73 -178.8(7) . . . . ?
C27 N2 C51 C74 76.8(9) . . . . ?
C28 C29 C45 S5 0.0(9) . . . . ?
C28 C29 C45 S12 178.7(6) . . . . ?
C28 C29 C67 C17 -178.0(9) . . . . ?
C29 C28 C46 S5 -0.9(9) . . . . ?
C29 C28 C46 C22 179.9(8) . . . . ?
C30 N3 C33 C23 -142.4(8) . . . . ?
C30 C8 C64 C21 172.7(9) . . . . ?
C31 S6 C6 S11 -177.3(7) . . . . ?
C31 S6 C6 C7 -0.1(7) . . . . ?
C31 C5 C7 C6 -0.7(10) . . . . ?
C31 C5 C7 C16 176.9(9) . . . . ?
C32 N2 C27 C19 64.1(9) . . . . ?
C32 N2 C51 C74 -159.6(8) . . . . ?
C33 N3 C30 C8 -178.4(8) . . . . ?
C34 S10 C61 S4 175.7(7) . . . . ?
C34 S10 C61 C38 0.8(7) . . . . ?
C34 C24 C38 C4 -176.9(9) . . . . ?
C34 C24 C38 C61 1.7(10) . . . . ?
C35 N8 C42 C52 10.1(12) . . . . ?
C36 N1 C20 C55 62.0(9) . . . . ?
C36 N1 C23 C33 -170.9(7) . . . . ?
C37 S11 C6 S6 177.1(7) . . . . ?
C37 S11 C6 C7 0.0(7) . . . . ?
C38 C4 C11 S4 0.1(9) . . . . ?
C38 C4 C11 C35 179.3(7) . . . . ?
C38 C24 C34 S10 -1.1(9) . . . . ?
C38 C24 C34 C49 180.0(8) . . . . ?
C39 N9 C19 C27 -128.4(9) . . . . ?
C39 C53 C58 C18 173.1(8) . . . . ?
C40 N10 C71 C66 131.3(9) . . . . ?
C40 C13 C59 C21 -174.6(9) . . . . ?
C41 N16 C74 C51 -109.7(10) . . . . ?
C42 N8 C35 C11 178.8(7) . . . . ?
C43 N4 C50 C44 171.8(6) . . . . ?
C43 N4 C52 C42 -64.1(9) . . . . ?
C44 N5 C15 C47 176.7(8) . . . . ?
C45 S5 C46 C22 179.9(7) . . . . ?
C45 S5 C46 C28 0.7(7) . . . . ?
C45 S12 C17 C56 178.5(7) . . . . ?
C45 S12 C17 C67 0.4(7) . . . . ?
C45 C29 C67 C17 0.8(10) . . . . ?
C46 S5 C45 S12 -178.7(7) . . . . ?
C46 S5 C45 C29 -0.4(7) . . . . ?
C46 C28 C29 C45 0.6(10) . . . . ?
C46 C28 C29 C67 179.4(10) . . . . ?
C47 S9 C9 S3 -175.6(7) . . . . ?
C47 S9 C9 C18 0.5(7) . . . . ?
C47 C2 C18 C9 -2.2(11) . . . . ?
C47 C2 C18 C58 174.2(10) . . . . ?
C48 S8 C60 S7 -178.2(7) . . . . ?
C48 S8 C60 C25 -0.4(6) . . . . ?
C48 C12 C25 C1 179.7(9) . . . . ?
C48 C12 C25 C60 -2.0(10) . . . . ?
C49 N12 C73 C32 -10.4(14) . . . . ?
C50 N4 C43 C68 -74.6(9) . . . . ?
C50 N4 C52 C42 173.2(7) . . . . ?
C51 N2 C27 C19 -171.7(7) . . . . ?
C51 N2 C32 C73 57.5(10) . . . . ?
C52 N4 C43 C68 163.9(7) . . . . ?
C52 N4 C50 C44 -65.7(8) . . . . ?
C53 S3 C9 S9 174.8(7) . . . . ?
C53 S3 C9 C18 -1.3(7) . . . . ?
C54 N6 C62 C69 161.8(8) . . . . ?
C54 N6 C66 C71 -63.6(9) . . . . ?
C55 N7 C3 C37 -179.0(8) . . . . ?
C56 N14 C69 C62 104.4(10) . . . . ?
C56 C17 C67 C29 -178.9(8) . . . . ?
C57 S7 C60 S8 178.7(7) . . . . ?
C57 S7 C60 C25 0.9(6) . . . . ?
C57 C1 C25 C12 179.9(9) . . . . ?
C57 C1 C25 C60 1.6(10) . . . . ?
C59 C13 C40 N10 169.3(9) . . . . ?
C59 C21 C26 S1 176.2(6) . . . . ?
C59 C21 C26 S2 0.1(11) . . . . ?
C59 C21 C64 C8 -173.8(10) . . . . ?
C60 S7 C57 C1 0.0(7) . . . . ?
C60 S7 C57 C41 178.4(7) . . . . ?
C60 S8 C48 C12 -0.7(7) . . . . ?
C60 S8 C48 C14 -176.8(7) . . . . ?
C61 S4 C11 C4 0.6(7) . . . . ?
C61 S4 C11 C35 -178.7(7) . . . . ?
C61 S10 C34 C24 0.2(7) . . . . ?
C61 S10 C34 C49 179.2(7) . . . . ?
C62 N6 C54 C70 -58.3(10) . . . . ?
C62 N6 C66 C71 172.4(7) . . . . ?
C63 C78 C80 C72 -63.3(15) . . . . ?
C64 C8 C30 N3 -165.5(9) . . . . ?
C64 C21 C26 S1 -0.7(11) . . . . ?
C64 C21 C26 S2 -176.8(6) . . . . ?
C64 C21 C59 C13 175.0(10) . . . . ?
C65 N13 C22 C46 179.9(7) . . . . ?
C66 N6 C54 C70 179.5(7) . . . . ?
C66 N6 C62 C69 -75.3(9) . . . . ?
C67 C17 C56 N14 -177.7(9) . . . . ?
C67 C29 C45 S5 -179.2(6) . . . . ?
C67 C29 C45 S12 -0.4(9) . . . . ?
C68 N15 C14 C48 -178.8(7) . . . . ?
C69 N14 C56 C17 -179.5(8) . . . . ?
C70 N11 C10 C31 -178.4(7) . . . . ?
C71 N10 C40 C13 176.2(8) . . . . ?
C72 C79 C84 C63 72.7(17) . . . . ?
C73 N12 C49 C34 177.8(8) . . . . ?
C74 N16 C41 C57 179.3(8) . . . . ?
C75 C76 C83 C77 57.4(17) . . . . ?
C75 C81 C82 C77 -58.0(16) . . . . ?
C76 C75 C81 C82 60.1(17) . . . . ?
C78 C63 C84 C79 -63.4(17) . . . . ?
C79 C72 C80 C78 67.6(15) . . . . ?
C80 C72 C79 C84 -68.1(15) . . . . ?
C81 C75 C76 C83 -62.5(17) . . . . ?
C82 C77 C83 C76 -59.1(18) . . . . ?
C83 C77 C82 C81 59.7(18) . . . . ?
C84 C63 C78 C80 67.8(19) . . . . ?

loop_
_smtbx_masks_void_nr
_smtbx_masks_void_average_x
_smtbx_masks_void_average_y
_smtbx_masks_void_average_z
_smtbx_masks_void_volume
_smtbx_masks_void_count_electrons
_smtbx_masks_void_content
1 -0.101 0.136 0.935 13.0 0.3 ?
2 0.101 0.864 0.435 13.0 0.2 ?
3 0.399 0.864 0.935 13.0 0.2 ?
4 0.601 0.136 0.435 13.0 0.3 ?
